data_1504479
loop_
_publ_author_name
'Taniguchi, Tsuyoshi'
'Tanabe, Genzo'
'Muraoka, Osamu'
'Ishibashi, Hiroyuki'

_publ_section_title
;
 Total synthesis of (+/-)-stemonamide and (+/-)-isostemonamide using a
 radical cascade.
;
_journal_issue 2
_journal_name_full 'Organic letters'
_journal_page_first 197
_journal_page_last 199
_journal_paper_doi 10.1021/ol702563p
_journal_volume 10
_journal_year 2008
_chemical_absolute_configuration 'CHOOSE rm ad rmad syn or unk'
_chemical_formula_moiety 'C24 H27 N O4 '
_chemical_formula_sum 'C24 H27 N O4'
_chemical_formula_weight 393.48
_space_group_IT_number 29
_symmetry_cell_setting orthorhombic
_symmetry_Int_Tables_number 29
_symmetry_space_group_name_Hall 'P 2c -2ac'
_symmetry_space_group_name_H-M 'P c a 21'
_cell_angle_alpha 90.0000
_cell_angle_beta 90.0000
_cell_angle_gamma 90.0000
_cell_formula_units_Z 4
_cell_length_a 11.147(4)
_cell_length_b 18.976(7)
_cell_length_c 9.467(3)
_cell_measurement_temperature 123.0
_cell_volume 2002.5(12)
_computing_cell_refinement PROCESS-AUTO
_computing_data_collection PROCESS-AUTO
_computing_data_reduction CrystalStructure
_computing_publication_material 'CrystalStructure 3.8.0'
_computing_structure_refinement SHELXL
_computing_structure_solution SHELXS97
_diffrn_measured_fraction_theta_full 0.999
_diffrn_measured_fraction_theta_max 0.999
_diffrn_measurement_device_type 'Rigaku RAXIS-RAPID'
_diffrn_measurement_method \w
_diffrn_radiation_type 'Mo K\a'
_diffrn_radiation_wavelength 0.71075
_diffrn_reflns_av_R_equivalents 0.180
_diffrn_reflns_limit_h_max 14
_diffrn_reflns_limit_h_min -14
_diffrn_reflns_limit_k_max 24
_diffrn_reflns_limit_k_min -24
_diffrn_reflns_limit_l_max 12
_diffrn_reflns_limit_l_min -12
_diffrn_reflns_number 18331
_diffrn_reflns_theta_full 27.48
_diffrn_reflns_theta_max 27.48
_exptl_absorpt_coefficient_mu 0.088
_exptl_absorpt_correction_T_max 0.991
_exptl_absorpt_correction_T_min 0.972
_exptl_absorpt_correction_type none
_exptl_crystal_density_diffrn 1.305
_exptl_crystal_density_method 'not measured'
_exptl_crystal_F_000 840.00
_exptl_crystal_size_max 0.32
_exptl_crystal_size_mid 0.24
_exptl_crystal_size_min 0.10
_refine_diff_density_max 0.52
_refine_diff_density_min -0.64
_refine_ls_abs_structure_details 'Flack, H. D. (1983), Acta Cryst. A39, 876-881.  2124 Friedel Pairs'
_refine_ls_abs_structure_Flack 5(7)
_refine_ls_extinction_method none
_refine_ls_goodness_of_fit_ref 1.132
_refine_ls_hydrogen_treatment refall
_refine_ls_number_parameters 264
_refine_ls_number_reflns 4562
_refine_ls_R_factor_gt 0.1711
_refine_ls_shift/su_max 0.0000
_refine_ls_structure_factor_coef Fsqd
_refine_ls_weighting_details 'w = 1/[\s^2^(Fo^2^)+(0.1697P)^2^+12.1361P] where P=(Fo^2^+2Fc^2^)/3'
_refine_ls_weighting_scheme calc
_refine_ls_wR_factor_ref 0.4527
_reflns_number_gt 2730
_reflns_number_total 4562
_reflns_threshold_expression F^2^>2.0\s(F^2^)
_cod_data_source_file ol702563p-file003.cif
_cod_data_source_block '_shelxl'
_cod_original_formula_sum 'C24 H27 N O4 '
_cod_database_code 1504479

loop_
_symmetry_equiv_pos_site_id
_symmetry_equiv_pos_as_xyz
1 +X,+Y,+Z
2 1/2-X,+Y,1/2+Z
3 1/2+X,-Y,+Z
4 -X,-Y,1/2+Z

loop_
_atom_site_label
_atom_site_type_symbol
_atom_site_fract_x
_atom_site_fract_y
_atom_site_fract_z
_atom_site_U_iso_or_equiv
_atom_site_adp_type
_atom_site_occupancy
_atom_site_symmetry_multiplicity
_atom_site_calc_flag
_atom_site_refinement_flags
O(1) O -0.1497(6) -0.2318(3) 0.2158(8) 0.0310(15) Uani 1.00 1 d .
O(2) O -0.4515(6) -0.1729(3) -0.0587(6) 0.0223(13) Uani 1.00 1 d .
H(2) H -0.2917 -0.1174 0.1261 0.039 Uiso 1.00 1 c R
O(3) O -0.4678(13) -0.4563(4) -0.1759(10) 0.066(3) Uani 1.00 1 d .
O(4) O -0.6348(13) -0.4078(3) -0.2692(7) 0.059(3) Uani 1.00 1 d .
N(1) N -0.3478(6) -0.2622(3) 0.1814(8) 0.0427(16) Uani 1.00 1 d .
C(1) C -0.2593(7) -0.2153(4) 0.2056(10) 0.0319(17) Uani 1.00 1 d .
C(2) C -0.3078(7) -0.1440(4) 0.2141(11) 0.0327(19) Uani 1.00 1 d .
H(2) H -0.2919 -0.1166 0.1281 0.035 Uiso 1.00 1 c R
H(3) H -0.2727 -0.1180 0.2948 0.039 Uiso 1.00 1 c R
C(3) C -0.4389(7) -0.1547(4) 0.2344(10) 0.0294(17) Uani 1.00 1 d .
H(4) H -0.4855 -0.1184 0.1831 0.035 Uiso 1.00 1 c R
H(5) H -0.4602 -0.1528 0.3359 0.035 Uiso 1.00 1 c R
C(4) C -0.4627(8) -0.2282(4) 0.1734(9) 0.0311(18) Uani 1.00 1 d .
C(5) C -0.5161(8) -0.2203(4) 0.0246(9) 0.0308(18) Uani 1.00 1 d .
C(6) C -0.6426(7) -0.1949(4) 0.0633(8) 0.0281(17) Uani 1.00 1 d .
C(7) C -0.6742(8) -0.2276(4) 0.1991(9) 0.0341(19) Uani 1.00 1 d .
H(6) H -0.7436 -0.2597 0.1877 0.041 Uiso 1.00 1 c R
H(7) H -0.6950 -0.1911 0.2696 0.041 Uiso 1.00 1 c R
C(8) C -0.5611(9) -0.2694(4) 0.2468(9) 0.0342(19) Uani 1.00 1 d .
H(8) H -0.5655 -0.3156 0.1962 0.041 Uiso 1.00 1 c R
C(9) C -0.5488(11) -0.2875(5) 0.4012(10) 0.043(2) Uani 1.00 1 d .
H(1) H -0.6293 -0.2961 0.4419 0.052 Uiso 1.00 1 c R
H(9) H -0.5123 -0.2473 0.4519 0.052 Uiso 1.00 1 c R
C(10) C -0.4705(12) -0.3533(5) 0.4222(11) 0.047(2) Uani 1.00 1 d .
H(10) H -0.4679 -0.3640 0.5245 0.057 Uiso 1.00 1 c R
H(11) H -0.5108 -0.3935 0.3751 0.057 Uiso 1.00 1 c R
C(11) C -0.3472(13) -0.3499(5) 0.3704(10) 0.050(3) Uani 1.00 1 d .
H(12) H -0.3071 -0.3948 0.3951 0.060 Uiso 1.00 1 c R
H(13) H -0.3055 -0.3119 0.4225 0.060 Uiso 1.00 1 c R
C(12) C -0.3284(14) -0.3370(5) 0.2118(10) 0.057(3) Uani 1.00 1 d .
H(25) H -0.2459 -0.3506 0.1845 0.069 Uiso 1.00 1 c R
H(26) H -0.3855 -0.3659 0.1566 0.069 Uiso 1.00 1 c R
C(13) C -0.6889(8) -0.1428(4) -0.0138(9) 0.0317(18) Uani 1.00 1 d .
H(14) H -0.6436 -0.1289 -0.0940 0.038 Uiso 1.00 1 c R
C(14) C -0.8007(6) -0.1045(4) 0.0100(8) 0.0233(15) Uani 1.00 1 d .
C(15) C -0.8902(7) -0.1272(5) 0.1027(8) 0.0304(18) Uani 1.00 1 d .
H(15) H -0.8796 -0.1698 0.1540 0.036 Uiso 1.00 1 c R
C(16) C -0.9951(8) -0.0879(5) 0.1210(10) 0.0344(19) Uani 1.00 1 d .
H(16) H -1.0579 -0.1044 0.1802 0.041 Uiso 1.00 1 c R
C(17) C -1.0050(8) -0.0254(4) 0.0518(9) 0.0322(18) Uani 1.00 1 d .
H(17) H -1.0742 0.0028 0.0672 0.039 Uiso 1.00 1 c R
C(18) C -0.9187(8) -0.0017(5) -0.0394(10) 0.035(2) Uani 1.00 1 d .
H(18) H -0.9273 0.0420 -0.0874 0.042 Uiso 1.00 1 c R
C(19) C -0.8187(7) -0.0434(5) -0.0594(10) 0.0333(19) Uani 1.00 1 d .
H(19) H -0.7597 -0.0283 -0.1251 0.040 Uiso 1.00 1 c R
C(20) C -0.5239(12) -0.2882(5) -0.0508(10) 0.045(2) Uani 1.00 1 d .
C(21) C -0.5325(14) -0.3425(5) -0.1124(9) 0.051(3) Uani 1.00 1 d .
C(22) C -0.5417(14) -0.4083(4) -0.1878(10) 0.052(3) Uani 1.00 1 d .
C(23) C -0.656(2) -0.4719(5) -0.3465(12) 0.100(8) Uani 1.00 1 d .
H(20) H -0.6693 -0.5118 -0.2809 0.121 Uiso 1.00 1 c R
H(21) H -0.5874 -0.4830 -0.4084 0.121 Uiso 1.00 1 c R
C(24) C -0.7668(16) -0.4587(7) -0.4329(19) 0.075(4) Uani 1.00 1 d .
H(22) H -0.8381 -0.4707 -0.3772 0.090 Uiso 1.00 1 c R
H(23) H -0.7645 -0.4879 -0.5182 0.090 Uiso 1.00 1 c R
H(24) H -0.7701 -0.4088 -0.4596 0.090 Uiso 1.00 1 c R
H(27) H -0.4001 -0.1925 -0.0962 0.033 Uiso 1.00 1 c R

loop_
_atom_site_aniso_label
_atom_site_aniso_U_11
_atom_site_aniso_U_22
_atom_site_aniso_U_33
_atom_site_aniso_U_12
_atom_site_aniso_U_13
_atom_site_aniso_U_23
O(1) 0.022(3) 0.038(3) 0.033(3) -0.002(2) -0.003(3) -0.007(3)
O(2) 0.035(3) 0.021(2) 0.010(2) 0.001(2) -0.000(2) 0.003(2)
O(3) 0.138(12) 0.024(3) 0.037(4) 0.012(5) -0.016(6) -0.010(3)
O(4) 0.145(11) 0.020(3) 0.013(3) -0.004(4) 0.003(4) -0.011(2)
N(1) 0.044(4) 0.042(3) 0.042(3) 0.007(3) -0.003(3) 0.002(3)
C(1) 0.019(3) 0.043(4) 0.033(4) 0.008(3) -0.003(3) -0.009(3)
C(2) 0.018(3) 0.037(4) 0.043(4) 0.007(3) -0.006(3) -0.008(3)
C(3) 0.015(3) 0.037(4) 0.036(4) -0.001(3) -0.001(3) -0.006(3)
C(4) 0.032(4) 0.035(4) 0.026(3) 0.010(3) -0.006(3) 0.004(3)
C(5) 0.033(4) 0.030(3) 0.030(4) -0.010(3) 0.001(3) 0.008(3)
C(6) 0.026(3) 0.035(4) 0.024(3) 0.007(3) 0.004(3) 0.005(3)
C(7) 0.039(4) 0.038(4) 0.026(3) 0.013(3) 0.002(3) 0.003(3)
C(8) 0.042(5) 0.032(3) 0.029(4) 0.008(3) 0.008(3) 0.005(3)
C(9) 0.055(6) 0.046(5) 0.027(4) -0.005(4) -0.000(4) -0.003(4)
C(10) 0.069(7) 0.041(4) 0.033(4) -0.000(5) -0.014(5) 0.006(4)
C(11) 0.085(9) 0.038(4) 0.027(4) 0.021(5) -0.007(5) 0.003(3)
C(12) 0.117(12) 0.033(4) 0.021(4) 0.003(5) -0.018(6) 0.005(3)
C(13) 0.041(5) 0.033(4) 0.021(3) 0.011(3) 0.001(3) -0.002(3)
C(14) 0.012(3) 0.037(3) 0.020(3) 0.003(2) 0.001(2) -0.003(3)
C(15) 0.024(3) 0.044(4) 0.023(3) 0.013(3) 0.001(3) 0.001(3)
C(16) 0.025(4) 0.046(4) 0.032(4) 0.006(4) -0.004(3) -0.009(3)
C(17) 0.022(3) 0.042(4) 0.033(4) 0.002(3) 0.003(3) 0.005(3)
C(18) 0.021(3) 0.043(4) 0.041(4) 0.014(3) -0.004(3) 0.006(3)
C(19) 0.014(3) 0.044(4) 0.042(4) 0.007(3) -0.002(3) -0.005(4)
C(20) 0.080(8) 0.034(4) 0.023(4) 0.002(5) -0.004(5) 0.005(3)
C(21) 0.104(10) 0.031(4) 0.019(3) 0.001(5) -0.009(5) -0.004(3)
C(22) 0.103(10) 0.025(4) 0.029(4) -0.002(5) 0.008(6) -0.008(3)
C(23) 0.25(2) 0.027(5) 0.028(5) -0.010(8) 0.003(9) -0.016(4)
C(24) 0.080(10) 0.070(8) 0.075(9) -0.015(8) 0.001(8) -0.019(7)

loop_
_atom_type_symbol
_atom_type_description
_atom_type_scat_dispersion_real
_atom_type_scat_dispersion_imag
_atom_type_scat_source
C C 0.003 0.002
;
International Tables for Crystallography
(1992, Vol. C, Tables 4.2.6.8 and 6.1.1.4)
;
H H 0.000 0.000
;
International Tables for Crystallography
(1992, Vol. C, Table 6.1.1.4)
;
N N 0.006 0.003
;
International Tables for Crystallography
(1992, Vol. C, Tables 4.2.6.8 and 6.1.1.4)
;
O O 0.011 0.006
;
International Tables for Crystallography
(1992, Vol. C, Tables 4.2.6.8 and 6.1.1.4)
;

loop_
_geom_angle_atom_site_label_1
_geom_angle_atom_site_label_2
_geom_angle_atom_site_label_3
_geom_angle
_geom_angle_publ_flag
C(22) O(4) C(23) 115.6(11) yes
C(1) N(1) C(4) 111.4(6) yes
C(1) N(1) C(12) 119.9(8) yes
C(4) N(1) C(12) 125.3(8) yes
O(1) C(1) N(1) 123.9(8) yes
O(1) C(1) C(2) 125.6(7) yes
N(1) C(1) C(2) 110.5(7) yes
C(1) C(2) C(3) 104.1(7) yes
C(2) C(3) C(4) 104.3(7) yes
N(1) C(4) C(3) 103.6(6) yes
N(1) C(4) C(5) 115.9(7) yes
N(1) C(4) C(8) 112.9(7) yes
C(3) C(4) C(5) 108.9(7) yes
C(3) C(4) C(8) 115.0(7) yes
C(5) C(4) C(8) 101.0(7) yes
O(2) C(5) C(4) 112.4(7) yes
O(2) C(5) C(6) 114.0(7) yes
O(2) C(5) C(20) 108.7(7) yes
C(4) C(5) C(6) 99.6(6) yes
C(4) C(5) C(20) 112.4(7) yes
C(6) C(5) C(20) 109.6(8) yes
C(5) C(6) C(7) 107.3(7) yes
C(5) C(6) C(13) 117.3(7) yes
C(7) C(6) C(13) 134.3(8) yes
C(6) C(7) C(8) 106.0(7) yes
C(4) C(8) C(7) 100.9(7) yes
C(4) C(8) C(9) 119.7(8) yes
C(7) C(8) C(9) 118.1(8) yes
C(8) C(9) C(10) 111.3(8) yes
C(9) C(10) C(11) 117.0(9) yes
C(10) C(11) C(12) 117.6(11) yes
N(1) C(12) C(11) 109.1(8) yes
C(6) C(13) C(14) 128.0(8) yes
C(13) C(14) C(15) 123.6(7) yes
C(13) C(14) C(19) 118.7(7) yes
C(15) C(14) C(19) 117.7(7) yes
C(14) C(15) C(16) 120.8(8) yes
C(15) C(16) C(17) 118.2(8) yes
C(16) C(17) C(18) 122.3(8) yes
C(17) C(18) C(19) 117.8(8) yes
C(14) C(19) C(18) 123.1(8) yes
C(5) C(20) C(21) 178.6(14) yes
C(20) C(21) C(22) 179.4(10) yes
O(3) C(22) O(4) 126.5(10) yes
O(3) C(22) C(21) 123.2(12) yes
O(4) C(22) C(21) 110.3(10) yes
O(4) C(23) C(24) 105.9(12) yes
C(5) O(2) H(27) 109.5 no
C(2) H(2) H(2) 70.6 no
H(2) C(2) C(1) 110.9 no
H(2) C(2) H(2) 1.4 no
H(2) C(2) H(3) 108.9 no
H(2) C(2) C(3) 110.9 no
C(1) C(2) H(2) 112.2 no
C(1) C(2) H(3) 110.9 no
H(2) C(2) H(3) 107.8 no
H(2) C(2) C(3) 110.9 no
H(3) C(2) C(3) 110.9 no
H(2) H(2) C(2) 108.1 no
C(2) C(3) H(4) 110.9 no
C(2) C(3) H(5) 110.9 no
H(4) C(3) H(5) 108.9 no
H(4) C(3) C(4) 110.9 no
H(5) C(3) C(4) 110.9 no
C(6) C(7) H(6) 110.5 no
C(6) C(7) H(7) 110.5 no
H(6) C(7) H(7) 108.7 no
H(6) C(7) C(8) 110.5 no
H(7) C(7) C(8) 110.6 no
C(4) C(8) H(8) 105.6 no
C(7) C(8) H(8) 105.6 no
H(8) C(8) C(9) 105.6 no
C(8) C(9) H(1) 109.4 no
C(8) C(9) H(9) 109.4 no
H(1) C(9) H(9) 108.0 no
H(1) C(9) C(10) 109.4 no
H(9) C(9) C(10) 109.4 no
C(9) C(10) H(10) 108.0 no
C(9) C(10) H(11) 108.0 no
H(10) C(10) H(11) 107.3 no
H(10) C(10) C(11) 108.0 no
H(11) C(10) C(11) 108.0 no
C(10) C(11) H(12) 107.9 no
C(10) C(11) H(13) 107.9 no
H(12) C(11) H(13) 107.2 no
H(12) C(11) C(12) 107.9 no
H(13) C(11) C(12) 107.9 no
N(1) C(12) H(25) 109.9 no
N(1) C(12) H(26) 109.9 no
C(11) C(12) H(25) 109.9 no
C(11) C(12) H(26) 109.9 no
H(25) C(12) H(26) 108.3 no
C(6) C(13) H(14) 116.0 no
H(14) C(13) C(14) 116.0 no
C(14) C(15) H(15) 119.6 no
H(15) C(15) C(16) 119.6 no
C(15) C(16) H(16) 120.9 no
H(16) C(16) C(17) 120.9 no
C(16) C(17) H(17) 118.9 no
H(17) C(17) C(18) 118.9 no
C(17) C(18) H(18) 121.1 no
H(18) C(18) C(19) 121.1 no
C(14) C(19) H(19) 118.4 no
C(18) C(19) H(19) 118.4 no
O(4) C(23) H(20) 110.6 no
O(4) C(23) H(21) 110.6 no
H(20) C(23) H(21) 108.7 no
H(20) C(23) C(24) 110.6 no
H(21) C(23) C(24) 110.6 no
C(23) C(24) H(22) 109.5 no
C(23) C(24) H(23) 109.5 no
C(23) C(24) H(24) 109.5 no
H(22) C(24) H(23) 109.5 no
H(22) C(24) H(24) 109.5 no
H(23) C(24) H(24) 109.5 no

loop_
_geom_bond_atom_site_label_1
_geom_bond_atom_site_label_2
_geom_bond_distance
_geom_bond_publ_flag
O(1) C(1) 1.265(11) yes
O(2) C(5) 1.395(10) yes
O(3) C(22) 1.235(17) yes
O(4) C(22) 1.292(18) yes
O(4) C(23) 1.440(14) yes
N(1) C(1) 1.349(11) yes
N(1) C(4) 1.437(11) yes
N(1) C(12) 1.463(12) yes
C(1) C(2) 1.461(12) yes
C(2) C(3) 1.487(11) yes
C(3) C(4) 1.533(12) yes
C(4) C(5) 1.537(12) yes
C(4) C(8) 1.516(13) yes
C(5) C(6) 1.534(12) yes
C(5) C(20) 1.476(12) yes
C(6) C(7) 1.470(12) yes
C(6) C(13) 1.333(12) yes
C(7) C(8) 1.556(13) yes
C(8) C(9) 1.508(13) yes
C(9) C(10) 1.536(16) yes
C(10) C(11) 1.461(19) yes
C(11) C(12) 1.535(14) yes
C(13) C(14) 1.460(12) yes
C(14) C(15) 1.396(11) yes
C(14) C(19) 1.348(12) yes
C(15) C(16) 1.398(13) yes
C(16) C(17) 1.359(13) yes
C(17) C(18) 1.369(13) yes
C(18) C(19) 1.379(12) yes
C(20) C(21) 1.187(13) yes
C(21) C(22) 1.441(13) yes
C(23) C(24) 1.50(2) yes
O(2) H(27) 0.770 no
H(2) C(2) 0.990 no
H(2) H(2) 0.025 no
C(2) H(2) 0.982 no
C(2) H(3) 0.990 no
C(3) H(4) 0.990 no
C(3) H(5) 0.990 no
C(7) H(6) 0.990 no
C(7) H(7) 0.990 no
C(8) H(8) 1.000 no
C(9) H(1) 0.990 no
C(9) H(9) 0.990 no
C(10) H(10) 0.990 no
C(10) H(11) 0.990 no
C(11) H(12) 0.990 no
C(11) H(13) 0.990 no
C(12) H(25) 0.990 no
C(12) H(26) 0.990 no
C(13) H(14) 0.950 no
C(15) H(15) 0.950 no
C(16) H(16) 0.950 no
C(17) H(17) 0.950 no
C(18) H(18) 0.950 no
C(19) H(19) 0.950 no
C(23) H(20) 0.990 no
C(23) H(21) 0.990 no
C(24) H(22) 0.980 no
C(24) H(23) 0.980 no
C(24) H(24) 0.980 no

loop_
_geom_contact_atom_site_label_1
_geom_contact_atom_site_label_2
_geom_contact_distance
_geom_contact_site_symmetry_2
O(1) O(2) 2.660(9) 45502
O(1) N(1) 2.307(10) .
O(1) C(2) 2.426(11) .
O(1) C(3) 3.545(10) .
O(1) C(4) 3.513(11) .
O(1) C(5) 3.465(11) 45502
O(1) C(11) 3.466(14) .
O(1) C(12) 2.820(15) .
O(1) C(16) 3.351(12) 65501
O(1) C(20) 3.126(13) 45502
O(1) C(21) 3.343(14) 45502
O(2) O(1) 2.660(9) 45402
O(2) N(1) 3.062(9) .
O(2) C(1) 3.391(11) .
O(2) C(1) 3.339(11) 45402
O(2) C(2) 3.088(11) .
O(2) C(3) 2.800(11) .
O(2) C(4) 2.438(10) .
O(2) C(6) 2.458(11) .
O(2) C(13) 2.740(12) .
O(2) C(16) 3.486(11) 35402
O(2) C(18) 3.339(11) 55503
O(2) C(20) 2.333(11) .
O(2) C(21) 3.380(12) .
O(3) O(4) 2.257(18) .
O(3) C(20) 3.460(13) .
O(3) C(21) 2.356(14) .
O(3) C(23) 2.67(2) .
O(4) O(3) 2.257(18) .
O(4) C(10) 3.600(15) 55401
O(4) C(20) 3.309(13) .
O(4) C(21) 2.245(15) .
O(4) C(24) 2.34(2) .
O(4) C(24) 3.503(19) 35502
N(1) O(1) 2.307(10) .
N(1) O(2) 3.062(9) .
N(1) C(2) 2.309(11) .
N(1) C(3) 2.334(11) .
N(1) C(5) 2.522(11) .
N(1) C(8) 2.461(12) .
N(1) C(9) 3.095(13) .
N(1) C(10) 3.171(13) .
N(1) C(11) 2.443(12) .
N(1) C(20) 2.988(13) .
C(1) O(2) 3.391(11) .
C(1) O(2) 3.339(11) 45502
C(1) C(3) 2.325(11) .
C(1) C(4) 2.301(12) .
C(1) C(5) 3.338(12) .
C(1) C(8) 3.540(13) .
C(1) C(11) 3.149(14) .
C(1) C(12) 2.434(13) .
C(2) O(1) 2.426(11) .
C(2) O(2) 3.088(11) .
C(2) N(1) 2.309(11) .
C(2) C(4) 2.384(12) .
C(2) C(5) 3.272(12) .
C(3) O(1) 3.545(10) .
C(3) O(2) 2.800(11) .
C(3) N(1) 2.334(11) .
C(3) C(1) 2.325(11) .
C(3) C(5) 2.498(12) .
C(3) C(6) 2.893(12) .
C(3) C(7) 2.985(12) .
C(3) C(8) 2.572(12) .
C(3) C(9) 3.217(13) .
C(4) O(1) 3.513(11) .
C(4) O(2) 2.438(10) .
C(4) C(1) 2.301(12) .
C(4) C(2) 2.384(12) .
C(4) C(6) 2.346(12) .
C(4) C(7) 2.370(13) .
C(4) C(9) 2.615(13) .
C(4) C(10) 3.346(13) .
C(4) C(11) 3.236(14) .
C(4) C(12) 2.576(15) .
C(4) C(13) 3.481(12) .
C(4) C(20) 2.504(13) .
C(4) C(21) 3.555(13) .
C(5) O(1) 3.465(11) 45402
C(5) N(1) 2.522(11) .
C(5) C(1) 3.338(12) .
C(5) C(2) 3.272(12) .
C(5) C(3) 2.498(12) .
C(5) C(7) 2.419(13) .
C(5) C(8) 2.355(12) .
C(5) C(12) 3.524(15) .
C(5) C(13) 2.450(13) .
C(5) C(21) 2.663(13) .
C(6) O(2) 2.458(11) .
C(6) C(3) 2.893(12) .
C(6) C(4) 2.346(12) .
C(6) C(8) 2.417(12) .
C(6) C(14) 2.510(11) .
C(6) C(15) 3.067(12) .
C(6) C(20) 2.460(14) .
C(6) C(21) 3.480(13) .
C(7) C(3) 2.985(12) .
C(7) C(4) 2.370(13) .
C(7) C(5) 2.419(13) .
C(7) C(9) 2.628(14) .
C(7) C(13) 2.583(12) .
C(7) C(13) 3.508(12) 35502
C(7) C(14) 3.263(12) .
C(7) C(15) 3.203(12) .
C(7) C(20) 3.118(14) .
C(8) N(1) 2.461(12) .
C(8) C(1) 3.540(13) .
C(8) C(3) 2.572(12) .
C(8) C(5) 2.355(12) .
C(8) C(6) 2.417(12) .
C(8) C(10) 2.512(14) .
C(8) C(11) 3.064(16) .
C(8) C(12) 2.912(18) .
C(8) C(20) 2.869(13) .
C(9) N(1) 3.095(13) .
C(9) C(3) 3.217(13) .
C(9) C(4) 2.615(13) .
C(9) C(7) 2.628(14) .
C(9) C(11) 2.556(18) .
C(9) C(12) 3.182(18) .
C(10) O(4) 3.600(15) 55601
C(10) N(1) 3.171(13) .
C(10) C(4) 3.346(13) .
C(10) C(8) 2.512(14) .
C(10) C(12) 2.564(17) .
C(11) O(1) 3.466(14) .
C(11) N(1) 2.443(12) .
C(11) C(1) 3.149(14) .
C(11) C(4) 3.236(14) .
C(11) C(8) 3.064(16) .
C(11) C(9) 2.556(18) .
C(12) O(1) 2.820(15) .
C(12) C(1) 2.434(13) .
C(12) C(4) 2.576(15) .
C(12) C(5) 3.524(15) .
C(12) C(8) 2.912(18) .
C(12) C(9) 3.182(18) .
C(12) C(10) 2.564(17) .
C(12) C(20) 3.432(17) .
C(13) O(2) 2.740(12) .
C(13) C(4) 3.481(12) .
C(13) C(5) 2.450(13) .
C(13) C(7) 2.583(12) .
C(13) C(7) 3.508(12) 35402
C(13) C(15) 2.517(13) .
C(13) C(19) 2.417(12) .
C(13) C(20) 3.335(14) .
C(14) C(6) 2.510(11) .
C(14) C(7) 3.263(12) .
C(14) C(16) 2.430(12) .
C(14) C(17) 2.756(11) .
C(14) C(18) 2.399(12) .
C(15) C(6) 3.067(12) .
C(15) C(7) 3.203(12) .
C(15) C(13) 2.517(13) .
C(15) C(17) 2.366(12) .
C(15) C(18) 2.753(13) .
C(15) C(19) 2.349(13) .
C(16) O(1) 3.351(12) 45501
C(16) O(2) 3.486(11) 35502
C(16) C(14) 2.430(12) .
C(16) C(18) 2.389(13) .
C(16) C(19) 2.738(13) .
C(17) C(14) 2.756(11) .
C(17) C(15) 2.366(12) .
C(17) C(19) 2.353(12) .
C(18) O(2) 3.339(11) 45503
C(18) C(14) 2.399(12) .
C(18) C(15) 2.753(13) .
C(18) C(16) 2.389(13) .
C(19) C(13) 2.417(12) .
C(19) C(15) 2.349(13) .
C(19) C(16) 2.738(13) .
C(19) C(17) 2.353(12) .
C(20) O(1) 3.126(13) 45402
C(20) O(2) 2.333(11) .
C(20) O(3) 3.460(13) .
C(20) O(4) 3.309(13) .
C(20) N(1) 2.988(13) .
C(20) C(4) 2.504(13) .
C(20) C(6) 2.460(14) .
C(20) C(7) 3.118(14) .
C(20) C(8) 2.869(13) .
C(20) C(12) 3.432(17) .
C(20) C(13) 3.335(14) .
C(20) C(22) 2.629(13) .
C(21) O(1) 3.343(14) 45402
C(21) O(2) 3.380(12) .
C(21) O(3) 2.356(14) .
C(21) O(4) 2.245(15) .
C(21) C(4) 3.555(13) .
C(21) C(5) 2.663(13) .
C(21) C(6) 3.480(13) .
C(21) C(23) 3.584(17) .
C(21) C(24) 3.57(2) 35502
C(22) C(20) 2.629(13) .
C(22) C(23) 2.31(2) .
C(22) C(24) 3.55(2) .
C(22) C(24) 3.36(2) 35502
C(23) O(3) 2.67(2) .
C(23) C(21) 3.584(17) .
C(23) C(22) 2.31(2) .
C(24) O(4) 2.34(2) .
C(24) O(4) 3.503(19) 35402
C(24) C(21) 3.57(2) 35402
C(24) C(22) 3.55(2) .
C(24) C(22) 3.36(2) 35402
O(1) H(2) 2.817 .
O(1) H(2) 2.825 .
O(1) H(3) 2.665 .
O(1) H(9) 3.097 45402
O(1) H(10) 3.361 45402
O(1) H(13) 3.026 .
O(1) H(13) 3.205 45402
O(1) H(25) 2.514 .
O(1) H(15) 3.285 65501
O(1) H(16) 2.646 65501
O(1) H(27) 2.007 45502
O(2) H(2) 2.710 .
O(2) H(2) 2.727 .
O(2) H(3) 3.042 45402
O(2) H(4) 2.541 .
O(2) H(14) 2.323 .
O(2) H(15) 3.309 35402
O(2) H(16) 2.795 35402
O(2) H(18) 2.514 55503
H(2) O(1) 2.817 .
H(2) O(2) 2.710 .
H(2) N(1) 2.866 .
H(2) C(1) 2.037 .
H(2) H(3) 1.611 .
H(2) H(3) 3.217 45402
H(2) C(3) 2.060 .
H(2) H(4) 2.227 .
H(2) H(5) 2.815 .
H(2) C(4) 2.872 .
H(2) C(5) 3.315 .
H(2) C(16) 3.353 65501
H(2) H(16) 2.667 65501
H(2) H(17) 3.375 65501
H(2) C(18) 3.094 55503
H(2) H(18) 2.902 55503
H(2) C(19) 3.534 55503
H(2) H(27) 2.814 .
O(3) H(10) 3.334 55401
O(3) H(11) 2.900 44404
O(3) H(12) 3.348 45402
O(3) H(25) 3.383 45402
O(3) H(20) 2.672 .
O(3) H(20) 3.525 54503
O(3) H(21) 2.623 .
O(3) H(21) 2.849 44504
O(3) H(22) 3.571 35502
O(3) H(22) 2.764 54503
O(3) H(23) 3.390 35502
O(3) H(23) 3.171 44504
O(4) H(6) 3.147 35402
O(4) H(1) 3.461 55401
O(4) H(10) 2.823 55401
O(4) H(20) 2.014 .
O(4) H(21) 2.014 .
O(4) H(22) 2.757 .
O(4) H(23) 3.155 .
O(4) H(23) 3.035 35502
O(4) H(24) 2.350 .
O(4) H(24) 3.117 35502
N(1) H(2) 2.866 .
N(1) H(2) 2.878 .
N(1) H(3) 3.057 .
N(1) H(4) 3.131 .
N(1) H(5) 2.832 .
N(1) H(8) 2.633 .
N(1) H(9) 3.163 .
N(1) H(11) 3.586 .
N(1) H(12) 3.259 .
N(1) H(13) 2.514 .
N(1) H(13) 3.133 45402
N(1) H(25) 2.026 .
N(1) H(26) 2.026 .
N(1) H(27) 2.999 .
C(1) H(2) 2.037 .
C(1) H(2) 2.045 .
C(1) H(3) 2.036 .
C(1) H(4) 3.128 .
C(1) H(5) 2.819 .
C(1) H(13) 2.800 .
C(1) H(13) 3.326 45402
C(1) H(25) 2.579 .
C(1) H(26) 3.219 .
C(1) H(16) 3.086 65501
C(1) H(27) 3.288 .
C(1) H(27) 2.620 45502
C(2) H(4) 2.060 .
C(2) H(5) 2.059 .
C(2) H(16) 2.903 65501
C(2) H(27) 3.246 .
C(2) H(27) 3.074 45502
H(2) O(1) 2.825 .
H(2) O(2) 2.727 .
H(2) N(1) 2.878 .
H(2) C(1) 2.045 .
H(2) H(3) 1.593 .
H(2) H(3) 3.236 45402
H(2) C(3) 2.054 .
H(2) H(4) 2.220 .
H(2) H(5) 2.804 .
H(2) C(4) 2.879 .
H(2) C(5) 3.328 .
H(2) C(16) 3.353 65501
H(2) H(16) 2.665 65501
H(2) H(17) 3.369 65501
H(2) C(18) 3.091 55503
H(2) H(18) 2.906 55503
H(2) C(19) 3.529 55503
H(2) H(27) 2.835 .
H(3) O(1) 2.665 .
H(3) O(2) 3.042 45502
H(3) H(2) 1.611 .
H(3) H(2) 3.217 45502
H(3) N(1) 3.057 .
H(3) C(1) 2.036 .
H(3) H(2) 1.593 .
H(3) H(2) 3.236 45502
H(3) C(3) 2.060 .
H(3) H(4) 2.597 .
H(3) H(5) 2.226 .
H(3) C(4) 3.190 .
H(3) C(16) 3.550 65501
H(3) H(16) 2.641 65501
H(3) C(18) 3.489 45504
H(3) H(18) 2.880 45504
H(3) C(19) 3.510 45504
H(3) H(19) 2.900 45504
H(3) H(27) 2.603 45502
C(3) H(2) 2.060 .
C(3) H(2) 2.054 .
C(3) H(3) 2.060 .
C(3) H(7) 2.956 .
C(3) H(8) 3.384 .
C(3) H(9) 2.828 .
C(3) H(27) 3.240 .
H(4) O(2) 2.541 .
H(4) H(2) 2.227 .
H(4) N(1) 3.131 .
H(4) C(1) 3.128 .
H(4) C(2) 2.060 .
H(4) H(2) 2.220 .
H(4) H(3) 2.597 .
H(4) H(5) 1.611 .
H(4) C(4) 2.100 .
H(4) C(5) 2.471 .
H(4) C(6) 2.543 .
H(4) C(7) 2.957 .
H(4) H(7) 2.833 .
H(4) C(8) 3.048 .
H(4) H(9) 3.542 .
H(4) C(13) 2.972 .
H(4) H(14) 3.167 .
H(4) C(17) 3.007 55503
H(4) H(17) 2.645 55503
H(4) C(18) 3.598 35502
H(4) C(18) 3.192 55503
H(4) H(18) 3.013 55503
H(4) C(19) 3.569 35502
H(4) H(27) 3.143 .
H(5) H(2) 2.815 .
H(5) N(1) 2.832 .
H(5) C(1) 2.819 .
H(5) C(2) 2.059 .
H(5) H(2) 2.804 .
H(5) H(3) 2.226 .
H(5) H(4) 1.611 .
H(5) C(4) 2.100 .
H(5) C(5) 3.273 .
H(5) C(6) 3.381 .
H(5) C(7) 3.063 .
H(5) H(7) 2.787 .
H(5) C(8) 2.622 .
H(5) H(8) 3.560 .
H(5) C(9) 2.810 .
H(5) H(1) 3.457 .
H(5) H(9) 2.182 .
H(5) H(13) 3.573 .
H(5) C(14) 3.265 35502
H(5) C(15) 3.066 35502
H(5) H(15) 3.516 35502
H(5) C(16) 3.008 35502
H(5) H(16) 3.393 35502
H(5) C(17) 3.189 35502
H(5) C(18) 3.381 35502
H(5) C(19) 3.372 35502
C(4) H(2) 2.872 .
C(4) H(2) 2.879 .
C(4) H(3) 3.190 .
C(4) H(4) 2.100 .
C(4) H(5) 2.100 .
C(4) H(6) 3.190 .
C(4) H(7) 2.833 .
C(4) H(8) 2.028 .
C(4) H(1) 3.401 .
C(4) H(9) 2.718 .
C(4) H(13) 3.341 .
C(4) H(25) 3.354 .
C(4) H(26) 2.757 .
C(4) H(27) 2.731 .
C(5) H(2) 3.315 .
C(5) H(2) 3.328 .
C(5) H(4) 2.471 .
C(5) H(5) 3.273 .
C(5) H(6) 3.061 .
C(5) H(7) 3.109 .
C(5) H(8) 2.493 .
C(5) H(26) 3.365 .
C(5) H(14) 2.507 .
C(5) H(27) 1.804 .
C(6) H(4) 2.543 .
C(6) H(5) 3.381 .
C(6) H(6) 2.040 .
C(6) H(7) 2.040 .
C(6) H(7) 3.318 35402
C(6) H(8) 2.751 .
C(6) H(1) 3.387 35402
C(6) H(14) 1.946 .
C(6) H(15) 2.818 .
C(6) H(27) 3.096 .
C(7) H(4) 2.957 .
C(7) H(5) 3.063 .
C(7) H(8) 2.063 .
C(7) H(1) 2.687 .
C(7) H(1) 3.524 35402
C(7) H(9) 3.020 .
C(7) H(14) 3.365 .
C(7) H(14) 3.387 35502
C(7) H(15) 2.575 .
H(6) O(4) 3.147 35502
H(6) C(4) 3.190 .
H(6) C(5) 3.061 .
H(6) C(6) 2.040 .
H(6) H(7) 1.609 .
H(6) C(8) 2.117 .
H(6) H(8) 2.252 .
H(6) C(9) 3.013 .
H(6) H(1) 2.809 .
H(6) H(1) 2.811 35402
H(6) H(9) 3.599 .
H(6) H(9) 3.527 35402
H(6) C(13) 2.987 .
H(6) H(14) 3.466 35502
H(6) C(14) 3.450 .
H(6) C(15) 3.104 .
H(6) H(15) 2.304 .
H(6) C(20) 3.374 .
H(6) C(21) 3.504 35502
H(6) H(24) 3.159 35502
H(7) C(3) 2.956 .
H(7) H(4) 2.833 .
H(7) H(5) 2.787 .
H(7) C(4) 2.833 .
H(7) C(5) 3.109 .
H(7) C(6) 2.040 .
H(7) C(6) 3.318 35502
H(7) H(6) 1.609 .
H(7) C(8) 2.117 .
H(7) H(8) 2.855 .
H(7) C(9) 2.749 .
H(7) H(1) 2.677 .
H(7) H(9) 2.874 .
H(7) C(13) 2.835 .
H(7) C(13) 2.592 35502
H(7) H(14) 2.509 35502
H(7) C(14) 3.182 .
H(7) C(14) 2.806 35502
H(7) C(15) 2.950 .
H(7) C(15) 3.509 35502
H(7) H(15) 2.366 .
H(7) C(19) 3.240 35502
H(7) H(19) 3.285 35502
C(8) H(4) 3.048 .
C(8) H(5) 2.622 .
C(8) H(6) 2.117 .
C(8) H(7) 2.117 .
C(8) H(1) 2.060 .
C(8) H(9) 2.060 .
C(8) H(10) 3.348 .
C(8) H(11) 2.707 .
C(8) H(13) 3.397 .
C(8) H(26) 2.814 .
H(8) N(1) 2.633 .
H(8) C(3) 3.384 .
H(8) H(5) 3.560 .
H(8) C(4) 2.028 .
H(8) C(5) 2.493 .
H(8) C(6) 2.751 .
H(8) C(7) 2.063 .
H(8) H(6) 2.252 .
H(8) H(7) 2.855 .
H(8) C(9) 2.021 .
H(8) H(1) 2.460 .
H(8) H(9) 2.810 .
H(8) C(10) 2.492 .
H(8) H(10) 3.418 .
H(8) H(11) 2.328 .
H(8) C(11) 3.010 .
H(8) C(12) 2.678 .
H(8) H(26) 2.254 .
H(8) C(20) 2.439 .
H(8) C(21) 2.989 .
H(8) C(24) 3.515 35502
H(8) H(22) 3.209 35502
H(8) H(24) 2.943 35502
C(9) H(5) 2.810 .
C(9) H(6) 3.013 .
C(9) H(7) 2.749 .
C(9) H(8) 2.021 .
C(9) H(10) 2.069 .
C(9) H(11) 2.069 .
C(9) H(12) 3.376 .
C(9) H(13) 2.759 .
C(9) H(26) 3.300 .
C(9) H(15) 3.371 35502
H(1) O(4) 3.461 55601
H(1) H(5) 3.457 .
H(1) C(4) 3.401 .
H(1) C(6) 3.387 35502
H(1) C(7) 2.687 .
H(1) C(7) 3.524 35502
H(1) H(6) 2.809 .
H(1) H(6) 2.811 35502
H(1) H(7) 2.677 .
H(1) C(8) 2.060 .
H(1) H(8) 2.460 .
H(1) H(9) 1.602 .
H(1) C(10) 2.085 .
H(1) H(10) 2.347 .
H(1) H(11) 2.358 .
H(1) C(11) 3.375 .
H(1) C(13) 3.569 35502
H(1) C(15) 3.555 35502
H(1) H(15) 3.128 35502
H(1) H(24) 2.813 55601
H(9) O(1) 3.097 45502
H(9) N(1) 3.163 .
H(9) C(3) 2.828 .
H(9) H(4) 3.542 .
H(9) H(5) 2.182 .
H(9) C(4) 2.718 .
H(9) C(7) 3.020 .
H(9) H(6) 3.599 .
H(9) H(6) 3.527 35502
H(9) H(7) 2.874 .
H(9) C(8) 2.060 .
H(9) H(8) 2.810 .
H(9) H(1) 1.602 .
H(9) C(10) 2.085 .
H(9) H(10) 2.371 .
H(9) H(11) 2.868 .
H(9) C(11) 2.789 .
H(9) H(13) 2.627 .
H(9) C(12) 3.503 .
H(9) C(14) 3.461 35502
H(9) C(15) 2.900 35502
H(9) H(15) 2.697 35502
H(9) C(16) 3.423 35502
H(9) H(16) 3.554 35502
C(10) H(8) 2.492 .
C(10) H(1) 2.085 .
C(10) H(9) 2.085 .
C(10) H(12) 2.001 .
C(10) H(13) 2.001 .
C(10) H(25) 3.367 .
C(10) H(25) 3.463 45502
C(10) H(26) 2.698 .
C(10) H(20) 3.560 44504
C(10) H(21) 3.213 55601
H(10) O(1) 3.361 45502
H(10) O(3) 3.334 55601
H(10) O(4) 2.823 55601
H(10) C(8) 3.348 .
H(10) H(8) 3.418 .
H(10) C(9) 2.069 .
H(10) H(1) 2.347 .
H(10) H(9) 2.371 .
H(10) H(11) 1.594 .
H(10) C(11) 2.003 .
H(10) H(12) 2.248 .
H(10) H(13) 2.278 .
H(10) C(12) 3.383 .
H(10) H(25) 2.836 45502
H(10) C(21) 3.536 55601
H(10) C(22) 2.966 55601
H(10) C(23) 3.178 55601
H(10) H(21) 2.698 55601
H(10) H(22) 3.578 54603
H(10) H(24) 3.478 55601
H(11) O(3) 2.900 44504
H(11) N(1) 3.586 .
H(11) C(8) 2.707 .
H(11) H(8) 2.328 .
H(11) C(9) 2.069 .
H(11) H(1) 2.358 .
H(11) H(9) 2.868 .
H(11) H(10) 1.594 .
H(11) C(11) 2.003 .
H(11) H(12) 2.279 .
H(11) H(13) 2.799 .
H(11) C(12) 2.770 .
H(11) H(25) 3.555 .
H(11) H(26) 2.550 .
H(11) C(23) 3.434 55601
H(11) H(20) 3.073 44504
H(11) H(21) 2.796 55601
H(11) H(22) 3.269 35502
H(11) H(23) 3.497 55601
H(11) H(24) 3.300 55601
C(11) H(8) 3.010 .
C(11) H(1) 3.375 .
C(11) H(9) 2.789 .
C(11) H(10) 2.003 .
C(11) H(11) 2.003 .
C(11) H(25) 2.091 .
C(11) H(25) 3.150 45502
C(11) H(26) 2.091 .
C(11) H(20) 2.996 44504
C(11) H(23) 3.383 54603
H(12) O(3) 3.348 45502
H(12) N(1) 3.259 .
H(12) C(9) 3.376 .
H(12) C(10) 2.001 .
H(12) H(10) 2.248 .
H(12) H(11) 2.279 .
H(12) H(13) 1.594 .
H(12) C(12) 2.067 .
H(12) C(12) 3.532 45502
H(12) H(25) 2.268 .
H(12) H(25) 2.925 45502
H(12) H(26) 2.482 .
H(12) H(26) 3.322 45502
H(12) C(23) 3.436 44504
H(12) H(20) 2.448 44504
H(12) C(24) 3.254 54603
H(12) H(22) 3.360 54603
H(12) H(23) 2.421 54603
H(13) O(1) 3.026 .
H(13) O(1) 3.205 45502
H(13) N(1) 2.514 .
H(13) N(1) 3.133 45502
H(13) C(1) 2.800 .
H(13) C(1) 3.326 45502
H(13) H(5) 3.573 .
H(13) C(4) 3.341 .
H(13) C(8) 3.397 .
H(13) C(9) 2.759 .
H(13) H(9) 2.627 .
H(13) C(10) 2.001 .
H(13) H(10) 2.278 .
H(13) H(11) 2.799 .
H(13) H(12) 1.594 .
H(13) C(12) 2.067 .
H(13) C(12) 3.155 45502
H(13) H(25) 2.461 .
H(13) H(25) 2.649 45502
H(13) H(26) 2.861 .
H(13) H(26) 3.239 45502
H(13) H(27) 3.227 45502
C(12) H(8) 2.678 .
C(12) H(9) 3.503 .
C(12) H(10) 3.383 .
C(12) H(11) 2.770 .
C(12) H(12) 2.067 .
C(12) H(12) 3.532 45402
C(12) H(13) 2.067 .
C(12) H(13) 3.155 45402
C(12) H(20) 2.871 44504
H(25) O(1) 2.514 .
H(25) O(3) 3.383 45502
H(25) N(1) 2.026 .
H(25) C(1) 2.579 .
H(25) C(4) 3.354 .
H(25) C(10) 3.367 .
H(25) C(10) 3.463 45402
H(25) H(10) 2.836 45402
H(25) H(11) 3.555 .
H(25) C(11) 2.091 .
H(25) C(11) 3.150 45402
H(25) H(12) 2.268 .
H(25) H(12) 2.925 45402
H(25) H(13) 2.461 .
H(25) H(13) 2.649 45402
H(25) H(26) 1.605 .
H(25) C(22) 3.597 45502
H(25) C(23) 3.552 44504
H(25) H(20) 2.796 44504
H(25) H(22) 3.567 44504
H(26) N(1) 2.026 .
H(26) C(1) 3.219 .
H(26) C(4) 2.757 .
H(26) C(5) 3.365 .
H(26) C(8) 2.814 .
H(26) H(8) 2.254 .
H(26) C(9) 3.300 .
H(26) C(10) 2.698 .
H(26) H(11) 2.550 .
H(26) C(11) 2.091 .
H(26) H(12) 2.482 .
H(26) H(12) 3.322 45402
H(26) H(13) 2.861 .
H(26) H(13) 3.239 45402
H(26) H(25) 1.605 .
H(26) C(20) 2.900 .
H(26) C(21) 3.061 .
H(26) C(23) 3.113 44504
H(26) H(20) 2.471 44504
H(26) H(21) 2.947 44504
C(13) H(4) 2.972 .
C(13) H(6) 2.987 .
C(13) H(7) 2.835 .
C(13) H(7) 2.592 35402
C(13) H(1) 3.569 35402
C(13) H(15) 2.701 .
C(13) H(15) 3.277 35402
C(13) H(17) 3.048 55503
C(13) H(18) 3.557 55503
C(13) H(19) 2.542 .
C(13) H(27) 3.444 .
H(14) O(2) 2.323 .
H(14) H(4) 3.167 .
H(14) C(5) 2.507 .
H(14) C(6) 1.946 .
H(14) C(7) 3.365 .
H(14) C(7) 3.387 35402
H(14) H(6) 3.466 35402
H(14) H(7) 2.509 35402
H(14) C(14) 2.061 .
H(14) C(15) 3.320 .
H(14) C(15) 2.896 35402
H(14) H(15) 2.522 35402
H(14) C(16) 3.206 35402
H(14) H(16) 3.135 35402
H(14) C(17) 3.587 55503
H(14) H(17) 2.942 55503
H(14) C(18) 3.563 55503
H(14) H(18) 2.922 55503
H(14) C(19) 2.559 .
H(14) H(19) 2.325 .
H(14) C(20) 3.331 .
H(14) H(27) 2.971 .
C(14) H(5) 3.265 35402
C(14) H(6) 3.450 .
C(14) H(7) 3.182 .
C(14) H(7) 2.806 35402
C(14) H(9) 3.461 35402
C(14) H(14) 2.061 .
C(14) H(15) 2.041 .
C(14) H(16) 3.289 .
C(14) H(17) 3.225 55503
C(14) H(18) 3.251 .
C(14) H(19) 1.985 .
C(15) H(5) 3.066 35402
C(15) H(6) 3.104 .
C(15) H(7) 2.950 .
C(15) H(7) 3.509 35402
C(15) H(1) 3.555 35402
C(15) H(9) 2.900 35402
C(15) H(14) 3.320 .
C(15) H(14) 2.896 35502
C(15) H(16) 2.055 .
C(15) H(17) 3.225 .
C(15) H(19) 3.208 .
C(15) H(19) 3.599 35502
H(15) O(1) 3.285 45501
H(15) O(2) 3.309 35502
H(15) H(5) 3.516 35402
H(15) C(6) 2.818 .
H(15) C(7) 2.575 .
H(15) H(6) 2.304 .
H(15) H(7) 2.366 .
H(15) C(9) 3.371 35402
H(15) H(1) 3.128 35402
H(15) H(9) 2.697 35402
H(15) C(13) 2.701 .
H(15) C(13) 3.277 35502
H(15) H(14) 2.522 35502
H(15) C(14) 2.041 .
H(15) C(16) 2.043 .
H(15) H(16) 2.356 .
H(15) C(17) 3.224 .
H(15) C(19) 3.208 .
H(15) H(27) 3.437 35502
C(16) H(2) 3.353 45501
C(16) H(2) 3.353 45501
C(16) H(3) 3.550 45501
C(16) H(5) 3.008 35402
C(16) H(9) 3.423 35402
C(16) H(14) 3.206 35502
C(16) H(15) 2.043 .
C(16) H(17) 1.999 .
C(16) H(18) 3.245 .
C(16) H(18) 3.022 35504
C(16) H(27) 3.532 35502
H(16) O(1) 2.646 45501
H(16) O(2) 2.795 35502
H(16) H(2) 2.667 45501
H(16) C(1) 3.086 45501
H(16) C(2) 2.903 45501
H(16) H(2) 2.665 45501
H(16) H(3) 2.641 45501
H(16) H(5) 3.393 35402
H(16) H(9) 3.554 35402
H(16) H(14) 3.135 35502
H(16) C(14) 3.289 .
H(16) C(15) 2.055 .
H(16) H(15) 2.356 .
H(16) C(17) 2.018 .
H(16) H(17) 2.305 .
H(16) C(18) 3.245 .
H(16) C(18) 3.342 35504
H(16) H(18) 2.504 35504
H(16) H(27) 2.738 35502
C(17) H(4) 3.007 45503
C(17) H(5) 3.189 35402
C(17) H(14) 3.587 45503
C(17) H(15) 3.224 .
C(17) H(16) 2.018 .
C(17) H(18) 2.030 .
C(17) H(18) 3.513 35504
C(17) H(19) 3.207 .
C(17) H(19) 3.450 45503
H(17) H(2) 3.375 45501
H(17) H(2) 3.369 45501
H(17) H(4) 2.645 45503
H(17) C(13) 3.048 45503
H(17) H(14) 2.942 45503
H(17) C(14) 3.225 45503
H(17) C(15) 3.225 .
H(17) C(16) 1.999 .
H(17) H(16) 2.305 .
H(17) C(18) 2.008 .
H(17) H(18) 2.318 .
H(17) H(18) 3.379 35504
H(17) C(19) 3.212 .
H(17) C(19) 3.075 45503
H(17) H(19) 2.797 45503
H(17) H(19) 3.485 35504
C(18) H(2) 3.094 45503
C(18) H(2) 3.091 45503
C(18) H(3) 3.489 45404
C(18) H(4) 3.598 35402
C(18) H(4) 3.192 45503
C(18) H(5) 3.381 35402
C(18) H(14) 3.563 45503
C(18) H(16) 3.245 .
C(18) H(16) 3.342 35404
C(18) H(17) 2.008 .
C(18) H(19) 2.013 .
H(18) O(2) 2.514 45503
H(18) H(2) 2.902 45503
H(18) H(2) 2.906 45503
H(18) H(3) 2.880 45404
H(18) H(4) 3.013 45503
H(18) C(13) 3.557 45503
H(18) H(14) 2.922 45503
H(18) C(14) 3.251 .
H(18) C(16) 3.245 .
H(18) C(16) 3.022 35404
H(18) H(16) 2.504 35404
H(18) C(17) 2.030 .
H(18) C(17) 3.513 35404
H(18) H(17) 2.318 .
H(18) H(17) 3.379 35404
H(18) C(19) 2.040 .
H(18) H(19) 2.323 .
H(18) H(27) 2.874 45503
C(19) H(2) 3.534 45503
C(19) H(2) 3.529 45503
C(19) H(3) 3.510 45404
C(19) H(4) 3.569 35402
C(19) H(5) 3.372 35402
C(19) H(7) 3.240 35402
C(19) H(14) 2.559 .
C(19) H(15) 3.208 .
C(19) H(17) 3.212 .
C(19) H(17) 3.075 55503
C(19) H(18) 2.040 .
H(19) H(3) 2.900 45404
H(19) H(7) 3.285 35402
H(19) C(13) 2.542 .
H(19) H(14) 2.325 .
H(19) C(14) 1.985 .
H(19) C(15) 3.208 .
H(19) C(15) 3.599 35402
H(19) C(17) 3.207 .
H(19) C(17) 3.450 55503
H(19) H(17) 2.797 55503
H(19) H(17) 3.485 35404
H(19) C(18) 2.013 .
H(19) H(18) 2.323 .
C(20) H(6) 3.374 .
C(20) H(8) 2.439 .
C(20) H(26) 2.900 .
C(20) H(14) 3.331 .
C(20) H(24) 3.354 35502
C(20) H(27) 2.321 .
C(21) H(6) 3.504 35402
C(21) H(8) 2.989 .
C(21) H(10) 3.536 55401
C(21) H(26) 3.061 .
C(21) H(22) 3.600 35502
C(21) H(24) 2.919 35502
C(21) H(27) 3.209 .
C(22) H(10) 2.966 55401
C(22) H(25) 3.597 45402
C(22) H(20) 2.580 .
C(22) H(21) 2.575 .
C(22) H(22) 3.442 35502
C(22) H(23) 3.086 35502
C(22) H(24) 3.011 35502
C(23) H(10) 3.178 55401
C(23) H(11) 3.434 55401
C(23) H(12) 3.436 44404
C(23) H(25) 3.552 44404
C(23) H(26) 3.113 44404
C(23) H(22) 2.046 .
C(23) H(23) 2.046 .
C(23) H(23) 3.245 35502
C(23) H(24) 2.046 .
H(20) O(3) 2.672 .
H(20) O(3) 3.525 44503
H(20) O(4) 2.014 .
H(20) C(10) 3.560 44404
H(20) H(11) 3.073 44404
H(20) C(11) 2.996 44404
H(20) H(12) 2.448 44404
H(20) C(12) 2.871 44404
H(20) H(25) 2.796 44404
H(20) H(26) 2.471 44404
H(20) C(22) 2.580 .
H(20) H(21) 1.609 .
H(20) C(24) 2.066 .
H(20) C(24) 3.519 35502
H(20) H(22) 2.231 .
H(20) H(23) 2.526 .
H(20) H(23) 2.634 35502
H(20) H(24) 2.818 .
H(21) O(3) 2.623 .
H(21) O(3) 2.849 44404
H(21) O(4) 2.014 .
H(21) C(10) 3.213 55401
H(21) H(10) 2.698 55401
H(21) H(11) 2.796 55401
H(21) H(26) 2.947 44404
H(21) C(22) 2.575 .
H(21) H(20) 1.609 .
H(21) C(24) 2.066 .
H(21) H(22) 2.820 .
H(21) H(22) 2.930 54503
H(21) H(23) 2.233 .
H(21) H(24) 2.523 .
C(24) H(8) 3.515 35402
C(24) H(12) 3.254 44403
C(24) H(20) 2.066 .
C(24) H(20) 3.519 35402
C(24) H(21) 2.066 .
H(22) O(3) 3.571 35402
H(22) O(3) 2.764 44503
H(22) O(4) 2.757 .
H(22) H(8) 3.209 35402
H(22) H(10) 3.578 44403
H(22) H(11) 3.269 35402
H(22) H(12) 3.360 44403
H(22) H(25) 3.567 44404
H(22) C(21) 3.600 35402
H(22) C(22) 3.442 35402
H(22) C(23) 2.046 .
H(22) H(20) 2.231 .
H(22) H(21) 2.820 .
H(22) H(21) 2.930 44503
H(22) H(23) 1.600 .
H(22) H(24) 1.600 .
H(23) O(3) 3.390 35402
H(23) O(3) 3.171 44404
H(23) O(4) 3.155 .
H(23) O(4) 3.035 35402
H(23) H(11) 3.497 55401
H(23) C(11) 3.383 44403
H(23) H(12) 2.421 44403
H(23) C(22) 3.086 35402
H(23) C(23) 2.046 .
H(23) C(23) 3.245 35402
H(23) H(20) 2.526 .
H(23) H(20) 2.634 35402
H(23) H(21) 2.233 .
H(23) H(22) 1.600 .
H(23) H(24) 1.600 .
H(24) O(4) 2.350 .
H(24) O(4) 3.117 35402
H(24) H(6) 3.159 35402
H(24) H(8) 2.943 35402
H(24) H(1) 2.813 55401
H(24) H(10) 3.478 55401
H(24) H(11) 3.300 55401
H(24) C(20) 3.354 35402
H(24) C(21) 2.919 35402
H(24) C(22) 3.011 35402
H(24) C(23) 2.046 .
H(24) H(20) 2.818 .
H(24) H(21) 2.523 .
H(24) H(22) 1.600 .
H(24) H(23) 1.600 .
H(27) O(1) 2.007 45402
H(27) H(2) 2.814 .
H(27) N(1) 2.999 .
H(27) C(1) 3.288 .
H(27) C(1) 2.620 45402
H(27) C(2) 3.246 .
H(27) C(2) 3.074 45402
H(27) H(2) 2.835 .
H(27) H(3) 2.603 45402
H(27) C(3) 3.240 .
H(27) H(4) 3.143 .
H(27) C(4) 2.731 .
H(27) C(5) 1.804 .
H(27) C(6) 3.096 .
H(27) H(13) 3.227 45402
H(27) C(13) 3.444 .
H(27) H(14) 2.971 .
H(27) H(15) 3.437 35402
H(27) C(16) 3.532 35402
H(27) H(16) 2.738 35402
H(27) H(18) 2.874 55503
H(27) C(20) 2.321 .
H(27) C(21) 3.209 .

loop_
_geom_torsion_atom_site_label_1
_geom_torsion_atom_site_label_2
_geom_torsion_atom_site_label_3
_geom_torsion_atom_site_label_4
_geom_torsion
C(22) O(4) C(23) C(24) -179.6(10)
C(23) O(4) C(22) O(3) 3.8(19)
C(23) O(4) C(22) C(21) -177.8(11)
C(1) N(1) C(4) C(3) -14.3(9)
C(1) N(1) C(4) C(5) 104.9(8)
C(1) N(1) C(4) C(8) -139.4(8)
C(4) N(1) C(1) O(1) -179.3(8)
C(4) N(1) C(1) C(2) -0.8(10)
C(1) N(1) C(12) C(11) 81.3(13)
C(12) N(1) C(1) O(1) 20.4(14)
C(12) N(1) C(1) C(2) -161.1(8)
C(4) N(1) C(12) C(11) -75.9(13)
C(12) N(1) C(4) C(3) 144.6(8)
C(12) N(1) C(4) C(5) -96.2(10)
C(12) N(1) C(4) C(8) 19.6(11)
O(1) C(1) C(2) C(3) -165.4(9)
N(1) C(1) C(2) C(3) 16.1(10)
C(1) C(2) C(3) C(4) -23.8(9)
C(2) C(3) C(4) N(1) 23.3(9)
C(2) C(3) C(4) C(5) -100.6(8)
C(2) C(3) C(4) C(8) 147.0(8)
N(1) C(4) C(5) O(2) -68.3(9)
N(1) C(4) C(5) C(6) 170.6(7)
N(1) C(4) C(5) C(20) 54.6(11)
N(1) C(4) C(8) C(7) -170.8(7)
N(1) C(4) C(8) C(9) 57.7(11)
C(3) C(4) C(5) O(2) 47.9(9)
C(3) C(4) C(5) C(6) -73.2(8)
C(3) C(4) C(5) C(20) 170.9(8)
C(3) C(4) C(8) C(7) 70.7(8)
C(3) C(4) C(8) C(9) -60.8(11)
C(5) C(4) C(8) C(7) -46.4(7)
C(5) C(4) C(8) C(9) -177.9(8)
C(8) C(4) C(5) O(2) 169.4(7)
C(8) C(4) C(5) C(6) 48.3(7)
C(8) C(4) C(5) C(20) -67.7(9)
O(2) C(5) C(6) C(7) -151.8(7)
O(2) C(5) C(6) C(13) 17.7(11)
O(2) C(5) C(20) C(21) -95(45)
C(4) C(5) C(6) C(7) -31.8(8)
C(4) C(5) C(6) C(13) 137.6(8)
C(4) C(5) C(20) C(21) 140(44)
C(6) C(5) C(20) C(21) 30(45)
C(20) C(5) C(6) C(7) 86.2(8)
C(20) C(5) C(6) C(13) -104.3(9)
C(5) C(6) C(7) C(8) 3.6(9)
C(5) C(6) C(13) C(14) -173.0(8)
C(7) C(6) C(13) C(14) -7.2(17)
C(13) C(6) C(7) C(8) -163.3(10)
C(6) C(7) C(8) C(4) 26.7(8)
C(6) C(7) C(8) C(9) 159.2(8)
C(4) C(8) C(9) C(10) -82.1(11)
C(7) C(8) C(9) C(10) 154.4(9)
C(8) C(9) C(10) C(11) 60.0(12)
C(9) C(10) C(11) C(12) -60.4(12)
C(10) C(11) C(12) N(1) 77.5(13)
C(6) C(13) C(14) C(15) -14.2(14)
C(6) C(13) C(14) C(19) 164.8(9)
C(13) C(14) C(15) C(16) 179.8(7)
C(13) C(14) C(19) C(18) -177.0(8)
C(15) C(14) C(19) C(18) 2.1(13)
C(19) C(14) C(15) C(16) 0.8(12)
C(14) C(15) C(16) C(17) -3.3(13)
C(15) C(16) C(17) C(18) 3.1(14)
C(16) C(17) C(18) C(19) -0.4(12)
C(17) C(18) C(19) C(14) -2.3(14)
C(5) C(20) C(21) C(22) 134(116)
C(20) C(21) C(22) O(3) 52(138)
C(20) C(21) C(22) O(4) -127(135)
